data_8100020
loop_
_publ_author_name
'Ma, Ai-Qing'
'Yu, Ming-Xin'
'Zhu, Long-Guan'

_publ_section_title
;
Crystal structure of (\m~2~-1,4-cyclohexanedicarboxylato)(1,10-
phenanthroline)-copper(II) monohydrate, Cu(C~12~H~8~N~2~)(C~8~H~10~O~4~) 
&#x00B7; H~2~O
;
_journal_issue 1
_journal_name_full 'Zeitschrift f\"ur Kristallographie - New Crystal Structures'
_journal_page_first 63
_journal_page_last 64
_journal_volume 219
_journal_year 2004
_chemical_formula_sum 'C20 H20 Cu N2 O5'
_chemical_formula_weight 431.92
_space_group_IT_number 14
_symmetry_cell_setting monoclinic
_symmetry_space_group_name_Hall '-P 2ybc'
_symmetry_space_group_name_H-M 'P 1 21/c 1'
_cell_angle_alpha 90.00
_cell_angle_beta 101.780(6)
_cell_angle_gamma 90.00
_cell_formula_units_Z 4
_cell_length_a 8.965(3)
_cell_length_b 19.797(7)
_cell_length_c 10.440(4)
_cell_measurement_temperature 293(2)
_cell_volume 1813.8(11)
_diffrn_ambient_temperature 293(2)
_exptl_crystal_density_diffrn 1.582
_cod_depositor_comments
;
The following automatic conversions were performed:
'_symmetry_cell_setting' value 'Monoclinic' changed to 'monoclinic'
according to '/home/saulius/struct/CIF-dictionaries/cif_core.dic'
dictionary named 'cif_core.dic' version 2.4.1 from 2010-06-29.

Automatic conversion script
Id: cif_fix_enum 1527 2010-12-29 10:47:43Z saulius 
;
_cod_original_sg_symbol_H-M 'P 21/c'
_cod_database_code 8100020

loop_
_symmetry_equiv_pos_as_xyz
'x, y, z'
'-x, y+1/2, -z+1/2'
'-x, -y, -z'
'x, -y-1/2, z-1/2'

loop_
_atom_site_label
_atom_site_type_symbol
_atom_site_fract_x
_atom_site_fract_y
_atom_site_fract_z
_atom_site_U_iso_or_equiv
_atom_site_adp_type
_atom_site_occupancy
_atom_site_symmetry_multiplicity
_atom_site_Wyckoff_symbol
_atom_site_calc_flag
_atom_site_refinement_flags
_atom_site_disorder_assembly
_atom_site_disorder_group
Cu1 Cu 0.34587(6) 0.40503(2) 0.78799(5) 0.04024(18) Uani 1 4 e d . . .
O1 O 0.1305(3) 0.43991(15) 0.8920(3) 0.0624(10) Uani 1 4 e d . . .
O2 O 0.2017(3) 0.34037(13) 0.8362(3) 0.0527(8) Uani 1 4 e d . . .
O3 O -0.4564(3) 0.30843(16) 0.7836(3) 0.0604(9) Uani 1 4 e d . . .
O4 O -0.4945(3) 0.38028(15) 0.9342(3) 0.0513(8) Uani 1 4 e d . . .
O5 O 0.3299(5) 0.2652(2) 0.5310(5) 0.1425(19) Uani 1 4 e d . . .
N1 N 0.4485(4) 0.49182(16) 0.7553(3) 0.0363(8) Uani 1 4 e d . . .
N2 N 0.2258(4) 0.42289(16) 0.6082(3) 0.0401(9) Uani 1 4 e d . . .
C1 C 0.5591(5) 0.5259(2) 0.8318(4) 0.0445(11) Uani 1 4 e d D . .
H1 H 0.6020 0.5080 0.9134 0.053 Uiso 1 4 e calc RD . .
C2 C 0.6134(5) 0.5866(2) 0.7961(5) 0.0566(13) Uani 1 4 e d D . .
H2 H 0.6900 0.6093 0.8535 0.068 Uiso 1 4 e calc RD . .
C3 C 0.5538(6) 0.6132(2) 0.6752(5) 0.0584(14) Uani 1 4 e d D . .
H3 H 0.5908 0.6538 0.6494 0.070 Uiso 1 4 e calc RD . .
C4 C 0.4375(5) 0.5791(2) 0.5916(4) 0.0419(11) Uani 1 4 e d . . .
C5 C 0.3668(6) 0.6010(2) 0.4618(5) 0.0573(13) Uani 1 4 e d . . .
H4 H 0.3998 0.6408 0.4293 0.069 Uiso 1 4 e calc R . .
C6 C 0.2544(6) 0.5655(2) 0.3866(5) 0.0576(14) Uani 1 4 e d . . .
H5 H 0.2118 0.5813 0.3033 0.069 Uiso 1 4 e calc R . .
C7 C 0.1985(5) 0.5040(2) 0.4314(4) 0.0450(11) Uani 1 4 e d . . .
C8 C 0.0794(5) 0.4656(3) 0.3601(5) 0.0595(14) Uani 1 4 e d . . .
H6 H 0.0288 0.4794 0.2775 0.071 Uiso 1 4 e calc R . .
C9 C 0.0386(5) 0.4076(3) 0.4137(5) 0.0607(14) Uani 1 4 e d D . .
H7 H -0.0405 0.3815 0.3674 0.073 Uiso 1 4 e calc RD . .
C10 C 0.1146(5) 0.3871(2) 0.5377(4) 0.0507(12) Uani 1 4 e d . . .
H8 H 0.0859 0.3468 0.5718 0.061 Uiso 1 4 e calc R . .
C11 C 0.2692(5) 0.4815(2) 0.5568(4) 0.0366(10) Uani 1 4 e d . . .
C12 C 0.3873(5) 0.5182(2) 0.6362(4) 0.0365(10) Uani 1 4 e d . . .
C13 C 0.1182(5) 0.3787(2) 0.8910(4) 0.0413(11) Uani 1 4 e d . . .
C14 C 0.0033(5) 0.3424(2) 0.9578(4) 0.0384(11) Uani 1 4 e d . . .
C15 C -0.1006(5) 0.3907(2) 1.0103(4) 0.0442(11) Uani 1 4 e d . . .
C16 C -0.2041(6) 0.3527(3) 1.0851(5) 0.0479(13) Uani 1 4 e d . . .
C17 C -0.2976(5) 0.2996(2) 0.9999(5) 0.0448(12) Uani 1 4 e d . . .
C18 C -0.1959(6) 0.2513(2) 0.9423(5) 0.0502(12) Uani 1 4 e d D . .
C19 C -0.0864(5) 0.2882(2) 0.8723(4) 0.0437(11) Uani 1 4 e d . . .
C20 C -0.4251(5) 0.3305(2) 0.8957(4) 0.0411(11) Uani 1 4 e d . . .
H9 H 0.064(4) 0.3236(17) 1.036(4) 0.047(12) Uiso 1 4 e d . . .
H10 H -0.041(4) 0.4199(17) 1.070(4) 0.044(12) Uiso 1 4 e d . . .
H11 H -0.1573 0.4126 0.9412 0.050 Uiso 1 4 e d . . .
H12 H -0.275(5) 0.387(2) 1.110(4) 0.073(15) Uiso 1 4 e d . . .
H13 H -0.141(5) 0.3315(19) 1.161(4) 0.062(14) Uiso 1 4 e d . . .
H14 H -0.341(4) 0.2769(18) 1.059(4) 0.049(13) Uiso 1 4 e d . . .
H15 H -0.257(4) 0.2188(15) 0.881(3) 0.045(12) Uiso 1 4 e d D . .
H16 H -0.145(4) 0.2241(18) 1.013(3) 0.067(15) Uiso 1 4 e d D . .
H17 H -0.1547 0.3071 0.7929 0.050 Uiso 1 4 e d . . .
H18 H -0.016(4) 0.2555(17) 0.842(3) 0.052(12) Uiso 1 4 e d . . .
H19 H 0.2669 0.2962 0.5472 0.050 Uiso 1 4 e d . . .
H20 H 0.3948 0.2622 0.6091 0.050 Uiso 1 4 e d . . .

loop_
_atom_site_aniso_label
_atom_site_aniso_U_11
_atom_site_aniso_U_22
_atom_site_aniso_U_33
_atom_site_aniso_U_23
_atom_site_aniso_U_13
_atom_site_aniso_U_12
Cu1 0.0314(3) 0.0458(3) 0.0423(3) 0.0049(3) 0.0046(2) 0.0010(3)
O1 0.064(2) 0.0434(19) 0.087(3) -0.0052(18) 0.033(2) -0.0108(17)
O2 0.0440(19) 0.0470(18) 0.074(2) 0.0058(17) 0.0276(18) 0.0017(15)
O3 0.045(2) 0.087(2) 0.045(2) -0.0055(19) 0.0014(17) 0.0048(17)
O4 0.0418(19) 0.0577(19) 0.052(2) 0.0036(16) 0.0040(16) 0.0157(15)
O5 0.081(3) 0.105(3) 0.229(5) -0.061(3) 0.002(3) 0.019(3)
N1 0.033(2) 0.045(2) 0.030(2) -0.0020(17) 0.0046(17) -0.0001(17)
N2 0.033(2) 0.041(2) 0.044(2) -0.0031(18) 0.0035(18) 0.0008(16)
C1 0.041(3) 0.058(3) 0.035(3) -0.003(2) 0.009(2) 0.000(2)
C2 0.054(3) 0.060(3) 0.057(3) -0.017(3) 0.013(3) -0.021(3)
C3 0.066(4) 0.044(3) 0.073(4) -0.009(3) 0.035(3) -0.007(3)
C4 0.043(3) 0.042(3) 0.044(3) -0.004(2) 0.018(2) 0.005(2)
C5 0.075(4) 0.048(3) 0.056(3) 0.008(3) 0.031(3) 0.016(3)
C6 0.072(4) 0.065(3) 0.038(3) 0.011(3) 0.015(3) 0.026(3)
C7 0.048(3) 0.049(3) 0.035(3) -0.001(2) 0.002(2) 0.022(2)
C8 0.051(3) 0.082(4) 0.039(3) -0.012(3) -0.006(3) 0.028(3)
C9 0.046(3) 0.069(4) 0.057(3) -0.018(3) -0.011(3) 0.008(3)
C10 0.038(3) 0.055(3) 0.055(3) -0.010(3) 0.001(2) -0.001(2)
C11 0.034(3) 0.044(3) 0.031(2) -0.001(2) 0.006(2) 0.011(2)
C12 0.032(3) 0.040(3) 0.038(3) -0.003(2) 0.010(2) 0.003(2)
C13 0.026(2) 0.051(3) 0.044(3) 0.002(2) -0.001(2) -0.005(2)
C14 0.028(2) 0.048(3) 0.036(3) 0.004(2) 0.000(2) 0.000(2)
C15 0.039(3) 0.051(3) 0.040(3) -0.011(2) 0.004(2) -0.004(2)
C16 0.040(3) 0.072(4) 0.031(3) 0.003(3) 0.005(2) 0.014(3)
C17 0.037(3) 0.051(3) 0.049(3) 0.017(2) 0.012(2) 0.001(2)
C18 0.043(3) 0.041(3) 0.066(4) 0.011(3) 0.011(3) 0.001(2)
C19 0.040(3) 0.041(3) 0.052(3) 0.000(2) 0.014(2) 0.004(2)
C20 0.029(3) 0.053(3) 0.041(3) 0.014(2) 0.007(2) -0.008(2)

loop_
_geom_bond_atom_site_label_1
_geom_bond_atom_site_label_2
_geom_bond_distance
_geom_bond_site_symmetry_2
_geom_bond_publ_flag
Cu1 O4 1.930(3) 1_655 ?
Cu1 O2 1.957(3) . ?
Cu1 N2 1.996(3) . ?
Cu1 N1 2.011(3) . ?
Cu1 O3 2.615(3) 1_655 ?
O1 C13 1.216(5) . ?
O2 C13 1.280(4) . ?
O3 C20 1.227(5) . ?
O4 C20 1.273(5) . ?
O4 Cu1 1.930(3) 1_455 ?
O5 H19 0.87363 . ?
O5 H20 0.90176 . ?
N1 C1 1.323(5) . ?
N1 C12 1.357(5) . ?
N2 C10 1.318(5) . ?
N2 C11 1.367(5) . ?
C1 C2 1.376(5) . ?
C1 H1 0.9300 . ?
C2 C3 1.371(6) . ?
C2 H2 0.9300 . ?
C3 C4 1.391(6) . ?
C3 H3 0.9300 . ?
C4 C12 1.400(5) . ?
C4 C5 1.441(6) . ?
C5 C6 1.343(6) . ?
C5 H4 0.9300 . ?
C6 C7 1.431(6) . ?
C6 H5 0.9300 . ?
C7 C8 1.396(6) . ?
C7 C11 1.405(5) . ?
C8 C9 1.359(6) . ?
C8 H6 0.9300 . ?
C9 C10 1.395(6) . ?
C9 H7 0.9300 . ?
C10 H8 0.9300 . ?
C11 C12 1.406(5) . ?
C13 C14 1.536(5) . ?
C14 C15 1.513(5) . ?
C14 C19 1.517(6) . ?
C14 H9 0.96(4) . ?
C15 C16 1.528(6) . ?
C15 H10 0.93(4) . ?
C15 H11 0.90391 . ?
C16 C17 1.515(6) . ?
C16 H12 1.00(4) . ?
C16 H13 0.97(4) . ?
C17 C18 1.526(6) . ?
C17 C20 1.536(6) . ?
C17 H14 0.91(3) . ?
C18 C19 1.524(6) . ?
C18 H15 0.992(18) . ?
C18 H16 0.948(19) . ?
C19 H17 0.99740 . ?
C19 H18 1.00(3) . ?
